data_4134170
loop_
_publ_author_name
'Patel, Harshal D.'
'Tran, Thanh-Huyen'
'Sumby, Christopher J.'
'Pa\<steka, Luk\'a\<s F'
'Fallon, Thomas'

_publ_section_title
;
 Boronate Ester Bullvalenes.
;
_journal_issue 8
_journal_name_full 'Journal of the American Chemical Society'
_journal_page_first 3680
_journal_page_last 3685
_journal_paper_doi 10.1021/jacs.9b12930
_journal_volume 142
_journal_year 2020
_chemical_formula_moiety 'C17 H13 F3'
_chemical_formula_sum 'C17 H13 F3'
_chemical_formula_weight 274.27
_space_group_crystal_system monoclinic
_space_group_IT_number 14
_space_group_name_Hall '-P 2ybc'
_space_group_name_H-M_alt 'P 1 21/c 1'
_atom_sites_solution_hydrogens geom
_atom_sites_solution_primary direct
_audit_creation_date 2019-10-10
_audit_creation_method
;
Olex2 1.2
(compiled 2018.05.29 svn.r3508 for OlexSys, GUI svn.r5506)
;
_cell_angle_alpha 90
_cell_angle_beta 98.759(4)
_cell_angle_gamma 90
_cell_formula_units_Z 4
_cell_length_a 12.6555(4)
_cell_length_b 11.1090(4)
_cell_length_c 9.1227(4)
_cell_measurement_reflns_used 3690
_cell_measurement_temperature 150(2)
_cell_measurement_theta_max 28.4990
_cell_measurement_theta_min 3.9840
_cell_volume 1267.60(8)
_computing_cell_refinement 'CrysAlisPro 1.171.38.46 (Rigaku OD, 2015)'
_computing_data_collection 'CrysAlisPro 1.171.38.46 (Rigaku OD, 2015)'
_computing_data_reduction 'CrysAlisPro 1.171.38.46 (Rigaku OD, 2015)'
_computing_molecular_graphics 'Olex2 (Dolomanov et al., 2009)'
_computing_publication_material 'Olex2 (Dolomanov et al., 2009)'
_computing_structure_refinement 'ShelXL (Sheldrick, 2015)'
_computing_structure_solution 'ShelXS (Sheldrick, 2008)'
_diffrn_ambient_environment N~2~
_diffrn_ambient_temperature 150(2)
_diffrn_detector 'CCD plate'
_diffrn_detector_area_resol_mean 16.1695
_diffrn_detector_type Eos
_diffrn_measured_fraction_theta_full 0.995
_diffrn_measured_fraction_theta_max 0.891
_diffrn_measurement_details
;
List of Runs (angles in degrees, time in seconds):

  # Type    Start    End  Width  t~exp~   \w     \q     \k     \f   Frames
--------------------------------------------------------------------------
  1  \w    -25.00  61.00   1.00    3.00    --   19.03 -99.00 -30.00   86
  2  \w    -25.00  61.00   1.00    3.00    --   19.03 -99.00 120.00   86
  3  \w    -53.00  45.00   1.00    3.00    --   19.03 -37.00   0.00   98
  4  \w    -50.00  50.00   1.00    3.00    --  -19.65  77.00-150.00  100
  5  \w    -92.00   6.00   1.00    3.00    --  -19.65 -37.00-150.00   98
  6  \w    -88.00   2.00   1.00    3.00    --  -19.65 -57.00 150.00   90
  7  \w    -25.00   0.00   1.00    3.00    --  -19.65 -99.00   0.00   25
;
_diffrn_measurement_device 'four-circle diffractometer'
_diffrn_measurement_device_type 'Xcalibur, Eos'
_diffrn_measurement_method '\w scans'
_diffrn_orient_matrix_type 'CrysAlisPro convention (1999,Acta A55,543-557)'
_diffrn_orient_matrix_UB_11 0.0261157000
_diffrn_orient_matrix_UB_12 0.0511132000
_diffrn_orient_matrix_UB_13 0.0353411000
_diffrn_orient_matrix_UB_21 0.0412586000
_diffrn_orient_matrix_UB_22 -0.0058702000
_diffrn_orient_matrix_UB_23 -0.0441509000
_diffrn_orient_matrix_UB_31 -0.0288743000
_diffrn_orient_matrix_UB_32 0.0378352000
_diffrn_orient_matrix_UB_33 -0.0546189000
_diffrn_radiation_monochromator graphite
_diffrn_radiation_probe x-ray
_diffrn_radiation_type MoK\a
_diffrn_radiation_wavelength 0.71073
_diffrn_reflns_av_R_equivalents 0.0462
_diffrn_reflns_av_unetI/netI 0.0358
_diffrn_reflns_Laue_measured_fraction_full 0.995
_diffrn_reflns_Laue_measured_fraction_max 0.891
_diffrn_reflns_limit_h_max 16
_diffrn_reflns_limit_h_min -17
_diffrn_reflns_limit_k_max 15
_diffrn_reflns_limit_k_min -13
_diffrn_reflns_limit_l_max 12
_diffrn_reflns_limit_l_min -11
_diffrn_reflns_number 14693
_diffrn_reflns_point_group_measured_fraction_full 0.995
_diffrn_reflns_point_group_measured_fraction_max 0.891
_diffrn_reflns_theta_full 27.000
_diffrn_reflns_theta_max 29.298
_diffrn_reflns_theta_min 3.499
_diffrn_source 'fine-focus sealed X-ray tube'
_diffrn_source_type 'Enhance (Mo) X-ray Source'
_exptl_absorpt_coefficient_mu 0.113
_exptl_absorpt_correction_T_max 1.00000
_exptl_absorpt_correction_T_min 0.96863
_exptl_absorpt_correction_type multi-scan
_exptl_absorpt_process_details
;
CrysAlisPro 1.171.38.46 (Rigaku Oxford Diffraction, 2015)
Empirical absorption correction using spherical harmonics,
 implemented in SCALE3 ABSPACK scaling algorithm.
;
_exptl_crystal_colour colourless
_exptl_crystal_density_diffrn 1.437
_exptl_crystal_description block
_exptl_crystal_F_000 568
_exptl_crystal_size_max 0.6
_exptl_crystal_size_mid 0.28
_exptl_crystal_size_min 0.21
_refine_diff_density_max 0.268
_refine_diff_density_min -0.258
_refine_diff_density_rms 0.051
_refine_ls_extinction_method none
_refine_ls_goodness_of_fit_ref 1.063
_refine_ls_hydrogen_treatment constr
_refine_ls_matrix_type full
_refine_ls_number_parameters 181
_refine_ls_number_reflns 3100
_refine_ls_number_restraints 0
_refine_ls_restrained_S_all 1.063
_refine_ls_R_factor_all 0.0629
_refine_ls_R_factor_gt 0.0464
_refine_ls_shift/su_max 0.000
_refine_ls_shift/su_mean 0.000
_refine_ls_structure_factor_coef Fsqd
_refine_ls_weighting_details 'w=1/[\s^2^(Fo^2^)+(0.0356P)^2^+0.5892P] where P=(Fo^2^+2Fc^2^)/3'
_refine_ls_weighting_scheme calc
_refine_ls_wR_factor_gt 0.0975
_refine_ls_wR_factor_ref 0.1063
_reflns_Friedel_coverage 0.000
_reflns_number_gt 2490
_reflns_number_total 3100
_reflns_threshold_expression 'I > 2\s(I)'
_cod_data_source_file ja9b12930_si_002.cif
_cod_data_source_block HP313
_cod_depositor_comments 'Adding full bibliography for 4134168--4134181.cif.'
_cod_database_code 4134170
_shelxl_version_number 2014/6
_chemical_oxdiff_formula C17H13F3
_chemical_oxdiff_usercomment 'colourless block/wedge (fragment) 0.60 x 0.28 x 0.21'
_shelx_space_group_comment
;
The symmetry employed for this shelxl refinement is uniquely defined
by the following loop, which should always be used as a source of
symmetry information in preference to the above space-group names.
They are only intended as comments.
;
_shelx_estimated_absorpt_t_max 0.977
_shelx_estimated_absorpt_t_min 0.935
_reflns_odcompleteness_completeness 99.67
_reflns_odcompleteness_iscentric 1
_reflns_odcompleteness_theta 26.32
_olex2_refinement_description
;
1. Fixed Uiso
 At 1.2 times of:
  All C(H) groups
2.a Ternary CH refined with riding coordinates:
 C1(H1), C4(H4), C5(H5), C10(H10)
2.b Aromatic/amide H refined with riding coordinates:
 C3(H3), C6(H6), C7(H7), C8(H8), C9(H9), C12(H12), C13(H13), C15(H15), C16(H16)
;
_olex2_submission_special_instructions 'No special instructions were received'
_oxdiff_exptl_absorpt_empirical_details
;
Empirical correction (ABSPACK) includes:
- Absorption correction using spherical harmonics
- Frame scaling
;
_oxdiff_exptl_absorpt_empirical_full_max 1.086
_oxdiff_exptl_absorpt_empirical_full_min 0.942

loop_
_space_group_symop_operation_xyz
'x, y, z'
'-x, y+1/2, -z+1/2'
'-x, -y, -z'
'x, -y-1/2, z-1/2'

loop_
_atom_site_label
_atom_site_type_symbol
_atom_site_fract_x
_atom_site_fract_y
_atom_site_fract_z
_atom_site_U_iso_or_equiv
_atom_site_adp_type
_atom_site_occupancy
_atom_site_site_symmetry_order
_atom_site_calc_flag
_atom_site_refinement_flags_posn
_atom_site_refinement_flags_adp
_atom_site_refinement_flags_occupancy
_atom_site_disorder_assembly
_atom_site_disorder_group
C1 C 0.21705(12) -0.00020(13) 0.30162(17) 0.0230(3) Uani 1 1 d . . . . .
H1 H 0.2642 -0.0658 0.2735 0.028 Uiso 1 1 calc R . . . .
C2 C 0.27051(11) 0.12045(13) 0.28022(15) 0.0194(3) Uani 1 1 d . . . . .
C3 C 0.22581(11) 0.22517(13) 0.30917(17) 0.0218(3) Uani 1 1 d . . . . .
H3 H 0.2648 0.2957 0.2927 0.026 Uiso 1 1 calc R . . . .
C4 C 0.12353(12) 0.24411(14) 0.36345(18) 0.0256(3) Uani 1 1 d . . . . .
H4 H 0.1062 0.3307 0.3780 0.031 Uiso 1 1 calc R . . . .
C5 C 0.08225(13) 0.15848(14) 0.47381(18) 0.0277(3) Uani 1 1 d . . . . .
H5 H 0.0431 0.1997 0.5469 0.033 Uiso 1 1 calc R . . . .
C6 C 0.14234(13) 0.05190(14) 0.53313(18) 0.0277(3) Uani 1 1 d . . . . .
H6 H 0.1382 0.0312 0.6331 0.033 Uiso 1 1 calc R . . . .
C7 C 0.20213(13) -0.01890(14) 0.46107(18) 0.0261(3) Uani 1 1 d . . . . .
H7 H 0.2375 -0.0851 0.5132 0.031 Uiso 1 1 calc R . . . .
C8 C 0.11048(13) -0.00777(15) 0.20063(17) 0.0271(3) Uani 1 1 d . . . . .
H8 H 0.1018 -0.0688 0.1268 0.033 Uiso 1 1 calc R . . . .
C9 C 0.02830(13) 0.06534(15) 0.20859(17) 0.0290(4) Uani 1 1 d . . . . .
H9 H -0.0348 0.0517 0.1397 0.035 Uiso 1 1 calc R . . . .
C10 C 0.02552(12) 0.16526(15) 0.31365(19) 0.0289(4) Uani 1 1 d . . . . .
H10 H -0.0439 0.2099 0.3013 0.035 Uiso 1 1 calc R . . . .
C11 C 0.37634(11) 0.11981(12) 0.22843(15) 0.0189(3) Uani 1 1 d . . . . .
C12 C 0.40110(12) 0.20617(13) 0.12755(16) 0.0218(3) Uani 1 1 d . . . . .
H12 H 0.3491 0.2648 0.0906 0.026 Uiso 1 1 calc R . . . .
C13 C 0.50022(12) 0.20772(13) 0.08049(17) 0.0232(3) Uani 1 1 d . . . . .
H13 H 0.5156 0.2667 0.0114 0.028 Uiso 1 1 calc R . . . .
C14 C 0.57696(11) 0.12300(13) 0.13448(16) 0.0208(3) Uani 1 1 d . . . . .
C15 C 0.55388(12) 0.03593(14) 0.23390(18) 0.0257(3) Uani 1 1 d . . . . .
H15 H 0.6062 -0.0223 0.2709 0.031 Uiso 1 1 calc R . . . .
C16 C 0.45411(12) 0.03407(13) 0.27918(17) 0.0241(3) Uani 1 1 d . . . . .
H16 H 0.4384 -0.0266 0.3459 0.029 Uiso 1 1 calc R . . . .
C17 C 0.68563(12) 0.12824(14) 0.09025(18) 0.0254(3) Uani 1 1 d . . . . .
F18 F 0.68647(8) 0.18191(9) -0.04074(11) 0.0392(3) Uani 1 1 d . . . . .
F19 F 0.75511(7) 0.19083(10) 0.18851(12) 0.0397(3) Uani 1 1 d . . . . .
F20 F 0.73003(8) 0.01938(9) 0.08120(12) 0.0386(3) Uani 1 1 d . . . . .

loop_
_atom_site_aniso_label
_atom_site_aniso_U_11
_atom_site_aniso_U_22
_atom_site_aniso_U_33
_atom_site_aniso_U_23
_atom_site_aniso_U_13
_atom_site_aniso_U_12
C1 0.0290(7) 0.0166(7) 0.0243(8) -0.0028(6) 0.0068(6) -0.0028(6)
C2 0.0207(7) 0.0193(7) 0.0170(7) -0.0004(6) -0.0012(5) -0.0023(5)
C3 0.0216(7) 0.0180(7) 0.0246(8) 0.0013(6) 0.0000(6) -0.0019(5)
C4 0.0249(7) 0.0199(7) 0.0318(9) -0.0015(6) 0.0036(6) 0.0017(6)
C5 0.0295(8) 0.0300(8) 0.0249(8) -0.0059(7) 0.0081(6) -0.0008(6)
C6 0.0341(8) 0.0301(8) 0.0192(8) -0.0001(6) 0.0047(6) -0.0064(7)
C7 0.0311(8) 0.0208(8) 0.0258(8) 0.0045(6) 0.0027(6) -0.0027(6)
C8 0.0323(8) 0.0295(8) 0.0203(8) -0.0054(6) 0.0068(6) -0.0143(7)
C9 0.0253(8) 0.0388(9) 0.0215(8) 0.0008(7) -0.0005(6) -0.0128(7)
C10 0.0191(7) 0.0343(9) 0.0330(9) 0.0016(7) 0.0030(6) 0.0002(6)
C11 0.0211(7) 0.0167(7) 0.0173(7) -0.0021(5) -0.0016(5) -0.0023(5)
C12 0.0237(7) 0.0184(7) 0.0216(8) 0.0016(6) -0.0016(6) 0.0006(5)
C13 0.0275(7) 0.0201(7) 0.0216(8) 0.0026(6) 0.0021(6) -0.0037(6)
C14 0.0225(7) 0.0189(7) 0.0207(7) -0.0029(6) 0.0024(6) -0.0025(5)
C15 0.0250(7) 0.0218(7) 0.0295(8) 0.0040(6) 0.0020(6) 0.0048(6)
C16 0.0285(8) 0.0182(7) 0.0254(8) 0.0060(6) 0.0032(6) 0.0001(6)
C17 0.0277(8) 0.0215(8) 0.0277(8) -0.0032(6) 0.0059(6) -0.0019(6)
F18 0.0393(6) 0.0466(6) 0.0352(6) 0.0087(5) 0.0165(5) 0.0004(5)
F19 0.0266(5) 0.0461(6) 0.0463(6) -0.0159(5) 0.0053(4) -0.0112(4)
F20 0.0343(5) 0.0268(5) 0.0583(7) -0.0034(5) 0.0188(5) 0.0050(4)

loop_
_atom_type_symbol
_atom_type_description
_atom_type_scat_dispersion_real
_atom_type_scat_dispersion_imag
_atom_type_scat_source
C C 0.0033 0.0016 'International Tables Vol C Tables 4.2.6.8 and 6.1.1.4'
H H 0.0000 0.0000 'International Tables Vol C Tables 4.2.6.8 and 6.1.1.4'
F F 0.0171 0.0103 'International Tables Vol C Tables 4.2.6.8 and 6.1.1.4'

loop_
_geom_angle_atom_site_label_1
_geom_angle_atom_site_label_2
_geom_angle_atom_site_label_3
_geom_angle
_geom_angle_site_symmetry_1
_geom_angle_site_symmetry_3
_geom_angle_publ_flag
C7 C1 C2 111.52(12) . . ?
C7 C1 C8 110.36(13) . . ?
C8 C1 C2 109.97(12) . . ?
C3 C2 C1 121.95(13) . . ?
C3 C2 C11 119.71(13) . . ?
C11 C2 C1 118.33(12) . . ?
C2 C3 C4 127.72(14) . . ?
C3 C4 C5 122.54(13) . . ?
C3 C4 C10 122.26(14) . . ?
C10 C4 C5 59.86(10) . . ?
C6 C5 C4 122.28(13) . . ?
C6 C5 C10 122.32(14) . . ?
C10 C5 C4 59.95(10) . . ?
C7 C6 C5 126.62(15) . . ?
C6 C7 C1 123.93(14) . . ?
C9 C8 C1 124.32(14) . . ?
C8 C9 C10 126.37(14) . . ?
C5 C10 C4 60.19(10) . . ?
C9 C10 C4 121.80(13) . . ?
C9 C10 C5 122.10(14) . . ?
C12 C11 C2 120.61(13) . . ?
C16 C11 C2 121.42(13) . . ?
C16 C11 C12 117.97(13) . . ?
C13 C12 C11 121.10(13) . . ?
C12 C13 C14 119.93(14) . . ?
C13 C14 C17 120.10(14) . . ?
C15 C14 C13 119.95(14) . . ?
C15 C14 C17 119.90(13) . . ?
C16 C15 C14 119.80(14) . . ?
C15 C16 C11 121.23(14) . . ?
F18 C17 C14 113.09(13) . . ?
F18 C17 F19 105.72(12) . . ?
F18 C17 F20 106.65(13) . . ?
F19 C17 C14 112.01(13) . . ?
F20 C17 C14 113.17(13) . . ?
F20 C17 F19 105.59(13) . . ?

loop_
_geom_bond_atom_site_label_1
_geom_bond_atom_site_label_2
_geom_bond_distance
_geom_bond_site_symmetry_2
_geom_bond_publ_flag
C1 C2 1.5273(19) . ?
C1 C7 1.509(2) . ?
C1 C8 1.515(2) . ?
C2 C3 1.337(2) . ?
C2 C11 1.487(2) . ?
C3 C4 1.470(2) . ?
C4 C5 1.534(2) . ?
C4 C10 1.530(2) . ?
C5 C6 1.466(2) . ?
C5 C10 1.529(2) . ?
C6 C7 1.332(2) . ?
C8 C9 1.330(2) . ?
C9 C10 1.471(2) . ?
C11 C12 1.398(2) . ?
C11 C16 1.397(2) . ?
C12 C13 1.387(2) . ?
C13 C14 1.388(2) . ?
C14 C15 1.387(2) . ?
C14 C17 1.492(2) . ?
C15 C16 1.387(2) . ?
C17 F18 1.3369(18) . ?
C17 F19 1.3491(18) . ?
C17 F20 1.3414(18) . ?

loop_
_geom_torsion_atom_site_label_1
_geom_torsion_atom_site_label_2
_geom_torsion_atom_site_label_3
_geom_torsion_atom_site_label_4
_geom_torsion
_geom_torsion_site_symmetry_1
_geom_torsion_site_symmetry_2
_geom_torsion_site_symmetry_3
_geom_torsion_site_symmetry_4
_geom_torsion_publ_flag
C1 C2 C3 C4 0.0(2) . . . . ?
C1 C2 C11 C12 141.52(14) . . . . ?
C1 C2 C11 C16 -38.89(19) . . . . ?
C1 C8 C9 C10 0.4(3) . . . . ?
C2 C1 C7 C6 61.9(2) . . . . ?
C2 C1 C8 C9 -62.7(2) . . . . ?
C2 C3 C4 C5 35.6(2) . . . . ?
C2 C3 C4 C10 -36.9(2) . . . . ?
C2 C11 C12 C13 178.85(13) . . . . ?
C2 C11 C16 C15 -178.09(14) . . . . ?
C3 C2 C11 C12 -39.7(2) . . . . ?
C3 C2 C11 C16 139.92(15) . . . . ?
C3 C4 C5 C6 0.2(2) . . . . ?
C3 C4 C5 C10 -111.21(17) . . . . ?
C3 C4 C10 C5 111.66(16) . . . . ?
C3 C4 C10 C9 0.2(2) . . . . ?
C4 C5 C6 C7 -35.5(2) . . . . ?
C4 C5 C10 C9 110.94(16) . . . . ?
C5 C4 C10 C9 -111.43(17) . . . . ?
C5 C6 C7 C1 -0.5(3) . . . . ?
C6 C5 C10 C4 -111.35(16) . . . . ?
C6 C5 C10 C9 -0.4(2) . . . . ?
C7 C1 C2 C3 -60.93(18) . . . . ?
C7 C1 C2 C11 117.86(14) . . . . ?
C7 C1 C8 C9 60.8(2) . . . . ?
C8 C1 C2 C3 61.83(18) . . . . ?
C8 C1 C2 C11 -119.39(14) . . . . ?
C8 C1 C7 C6 -60.7(2) . . . . ?
C8 C9 C10 C4 36.2(2) . . . . ?
C8 C9 C10 C5 -36.2(2) . . . . ?
C10 C4 C5 C6 111.41(16) . . . . ?
C10 C5 C6 C7 36.9(2) . . . . ?
C11 C2 C3 C4 -178.81(14) . . . . ?
C11 C12 C13 C14 -0.4(2) . . . . ?
C12 C11 C16 C15 1.5(2) . . . . ?
C12 C13 C14 C15 0.9(2) . . . . ?
C12 C13 C14 C17 -176.82(14) . . . . ?
C13 C14 C15 C16 -0.1(2) . . . . ?
C13 C14 C17 F18 -25.9(2) . . . . ?
C13 C14 C17 F19 93.46(17) . . . . ?
C13 C14 C17 F20 -147.30(14) . . . . ?
C14 C15 C16 C11 -1.1(2) . . . . ?
C15 C14 C17 F18 156.44(14) . . . . ?
C15 C14 C17 F19 -84.22(17) . . . . ?
C15 C14 C17 F20 35.0(2) . . . . ?
C16 C11 C12 C13 -0.8(2) . . . . ?
C17 C14 C15 C16 177.56(14) . . . . ?
